data_7708949
loop_
_publ_author_name
'Davison, Nathan'
'Waddell, Paul G.'
'Dixon, Casey'
'Wills, Corinne'
'Penfold, Thomas'
'Lu, Erli'

_publ_section_title
;
 A Monomeric (Trimethylsilyl)methyl Lithium Complex: Synthesis, Structure,
 Decomposition and Preliminary Reactivity Studies New Talent: Europe
 themed issue of Dalton Transactions
;
_journal_name_full 'Dalton Transactions'
_journal_paper_doi 10.1039/D1DT03532K
_journal_year 2021
_chemical_formula_moiety 'C68 H84 Li4 O4 Si4'
_chemical_formula_sum 'C68 H84 Li4 O4 Si4'
_chemical_formula_weight 1105.47
_space_group_crystal_system monoclinic
_space_group_IT_number 14
_space_group_name_Hall '-P 2ybc'
_space_group_name_H-M_alt 'P 1 21/c 1'
_atom_sites_solution_hydrogens geom
_atom_sites_solution_primary dual
_audit_creation_date 2021-10-12
_audit_creation_method
;
Olex2 1.3
(compiled 2020.12.01 svn.r5f60950 for OlexSys, GUI svn.r6272)
;
_audit_update_record
;
2021-11-05 deposited with the CCDC.	2021-11-26 downloaded from the CCDC.
;
_cell_angle_alpha 90
_cell_angle_beta 94.5910(10)
_cell_angle_gamma 90
_cell_formula_units_Z 4
_cell_length_a 12.7436(2)
_cell_length_b 22.0133(3)
_cell_length_c 23.1214(4)
_cell_measurement_reflns_used 15564
_cell_measurement_temperature 150.0(2)
_cell_measurement_theta_max 66.4260
_cell_measurement_theta_min 3.7770
_cell_volume 6465.40(18)
_computing_cell_refinement 'CrysAlisPro 1.171.41.111a (Rigaku OD, 2021)'
_computing_data_collection 'CrysAlisPro 1.171.41.111a (Rigaku OD, 2021)'
_computing_data_reduction 'CrysAlisPro 1.171.41.111a (Rigaku OD, 2021)'
_computing_molecular_graphics 'Olex2 1.3 (Dolomanov et al., 2009)'
_computing_publication_material 'Olex2 1.3 (Dolomanov et al., 2009)'
_computing_structure_refinement 'XL  (Sheldrick, 2008)'
_computing_structure_solution 'SHELXT 2014/5 (Sheldrick, 2014)'
_diffrn_ambient_temperature 150.0(2)
_diffrn_detector 'CCD plate'
_diffrn_detector_area_resol_mean 10.3968
_diffrn_detector_type Atlas
_diffrn_measured_fraction_theta_full 0.993
_diffrn_measured_fraction_theta_max 0.993
_diffrn_measurement_details
;
List of Runs (angles in degrees, time in seconds):

  # Type    Start    End  Width  t~exp~   \w     \q     \k     \f   Frames
#--------------------------------------------------------------------------
  1  \w    -87.00 -62.00   1.00   25.00    --  -42.24 -44.00 -40.00   25
  2  \w    -43.00 -18.00   1.00   25.00    --  -42.24  44.00 110.00   25
  3  \w    -30.00  50.00   1.00   25.00    --   42.24 -44.00 -40.00   80
  4  \w     21.00 115.00   1.00   25.00    --   42.24  44.00 110.00   94
  5  \w     69.00 117.00   1.00  100.00    --   92.50 -44.00 -40.00   48
  6  \w    116.00 142.00   1.00  100.00    --   92.50  44.00 110.00   26
  7  \w    -91.00 -22.00   1.00   25.00    --  -42.24 125.00-150.00   69
  8  \w    125.00 151.00   1.00  100.00    --   92.50  30.00-150.00   26
  9  \w     74.00 100.00   1.00  100.00    --   92.50  45.00-120.00   26
 10  \w     88.00 121.00   1.00  100.00    --   92.50 -61.00 120.00   33
 11  \w     33.00  59.00   1.00  100.00    --   92.50-125.00  30.00   26
 12  \w     23.00  87.00   1.00  100.00    --   92.50 -86.00 -41.53   64
 13  \w     20.00  67.00   1.00  100.00    --   92.50 -61.00 120.00   47
 14  \w    124.00 150.00   1.00  100.00    --   92.50  45.00-120.00   26
 15  \w     42.00  88.00   1.00  100.00    --   92.50 -30.00 -90.00   46
 16  \w     11.00  77.00   1.00  100.00    --   92.50 -85.00 127.94   66
 17  \w    103.00 128.00   1.00  100.00    --   92.50 -85.00 127.94   25
 18  \w     68.00 118.00   1.00  100.00    --   92.50  44.00-140.95   50
 19  \w     64.00 122.00   1.00  100.00    --   92.50  30.00-150.00   58
 20  \w     91.00 116.00   1.00  100.00    --   92.50 -86.00 -41.53   25
 21  \w     69.00 169.00   1.00  100.00    --   92.50  30.00  90.00  100
 22  \w     67.00 114.00   1.00  100.00    --   92.50  43.00  11.42   47
 23  \w    128.00 166.00   1.00  100.00    --   92.50  43.00  11.42   38
 24  \w     94.00 120.00   1.00  100.00    --   92.50 125.00 -60.00   26
 25  \w    140.00 165.00   1.00  100.00    --   92.50 125.00 -60.00   25
 26  \w     77.00 152.00   1.00  100.00    --   92.50 125.00   0.00   75
 27  \w     74.00 100.00   1.00  100.00    --   92.50  45.00 120.00   26
 28  \w    121.00 158.00   1.00  100.00    --   92.50  45.00 120.00   37
 29  \w     25.00  52.00   1.00  100.00    --   92.50 -80.00-148.93   27
 30  \w     66.00  92.00   1.00  100.00    --   92.50 -80.00-148.93   26
 31  \w     28.00  87.00   1.00  100.00    --   92.50-125.00  60.00   59
 32  \w     30.00  61.00   1.00  100.00    --   92.50 -94.00 -90.00   31
;
_diffrn_measurement_device 'four-circle diffractometer'
_diffrn_measurement_device_type 'Xcalibur, Atlas, Gemini ultra'
_diffrn_measurement_method '\w scans'
_diffrn_orient_matrix_type 'CrysAlisPro convention (1999,Acta A55,543-557)'
_diffrn_orient_matrix_UB_11 0.0735833000
_diffrn_orient_matrix_UB_12 0.0312637000
_diffrn_orient_matrix_UB_13 -0.0405691000
_diffrn_orient_matrix_UB_21 0.0704672000
_diffrn_orient_matrix_UB_22 0.0220750000
_diffrn_orient_matrix_UB_23 0.0531033000
_diffrn_orient_matrix_UB_31 0.0657571000
_diffrn_orient_matrix_UB_32 -0.0585993000
_diffrn_orient_matrix_UB_33 -0.0016484000
_diffrn_radiation_monochromator mirror
_diffrn_radiation_probe x-ray
_diffrn_radiation_type 'Cu K\a'
_diffrn_radiation_wavelength 1.54184
_diffrn_reflns_av_R_equivalents 0.0810
_diffrn_reflns_av_unetI/netI 0.0511
_diffrn_reflns_Laue_measured_fraction_full 0.993
_diffrn_reflns_Laue_measured_fraction_max 0.993
_diffrn_reflns_limit_h_max 15
_diffrn_reflns_limit_h_min -15
_diffrn_reflns_limit_k_max 24
_diffrn_reflns_limit_k_min -26
_diffrn_reflns_limit_l_max 26
_diffrn_reflns_limit_l_min -27
_diffrn_reflns_number 59102
_diffrn_reflns_point_group_measured_fraction_full 0.993
_diffrn_reflns_point_group_measured_fraction_max 0.993
_diffrn_reflns_theta_full 66.634
_diffrn_reflns_theta_max 66.634
_diffrn_reflns_theta_min 3.836
_diffrn_source 'fine-focus sealed X-ray tube'
_diffrn_source_type 'Enhance Ultra (Cu) X-ray Source'
_exptl_absorpt_coefficient_mu 1.193
_exptl_absorpt_correction_T_max 0.960
_exptl_absorpt_correction_T_min 0.864
_exptl_absorpt_correction_type analytical
_exptl_absorpt_process_details
;
CrysAlisPro 1.171.41.111a (Rigaku Oxford Diffraction, 2021)
Analytical numeric absorption correction using a multifaceted crystal
model based on expressions derived by R.C. Clark & J.S. Reid.
(Clark, R. C. & Reid, J. S. (1995). Acta Cryst. A51, 887-897)
Empirical absorption correction using spherical harmonics,
implemented in SCALE3 ABSPACK scaling algorithm.
;
_exptl_crystal_colour colourless
_exptl_crystal_colour_primary colourless
_exptl_crystal_density_diffrn 1.136
_exptl_crystal_description block
_exptl_crystal_F_000 2368
_exptl_crystal_size_max 0.22
_exptl_crystal_size_mid 0.12
_exptl_crystal_size_min 0.04
_refine_diff_density_max 1.065
_refine_diff_density_min -0.341
_refine_diff_density_rms 0.056
_refine_ls_extinction_method none
_refine_ls_goodness_of_fit_ref 1.026
_refine_ls_hydrogen_treatment constr
_refine_ls_matrix_type full
_refine_ls_number_parameters 733
_refine_ls_number_reflns 11344
_refine_ls_number_restraints 784
_refine_ls_restrained_S_all 0.994
_refine_ls_R_factor_all 0.0726
_refine_ls_R_factor_gt 0.0544
_refine_ls_shift/su_max 0.000
_refine_ls_shift/su_mean 0.000
_refine_ls_structure_factor_coef Fsqd
_refine_ls_weighting_details 'w=1/[\s^2^(Fo^2^)+(0.0762P)^2^+2.8691P] where P=(Fo^2^+2Fc^2^)/3'
_refine_ls_weighting_scheme calc
_refine_ls_wR_factor_gt 0.1340
_refine_ls_wR_factor_ref 0.1486
_reflns_Friedel_coverage 0.000
_reflns_number_gt 8856
_reflns_number_total 11344
_reflns_threshold_expression 'I > 2\s(I)'
_cod_data_source_file d1dt03532k2.cif
_cod_data_source_block elu210013_fa
_cod_database_code 7708949
_shelx_shelxl_version_number 2018/3
_chemical_oxdiff_formula 'C16 H21 Li1 O1 Si1'
_shelx_space_group_comment
;
The symmetry employed for this shelxl refinement is uniquely defined
by the following loop, which should always be used as a source of
symmetry information in preference to the above space-group names.
They are only intended as comments.
;
_shelx_estimated_absorpt_t_max 0.954
_shelx_estimated_absorpt_t_min 0.779
_reflns_odcompleteness_completeness 98.18
_reflns_odcompleteness_iscentric 1
_reflns_odcompleteness_theta 66.97
_olex2_refinement_description
;
1. Fixed Uiso
 At 1.2 times of:
  All C(H) groups, All C(H,H) groups
 At 1.5 times of:
  All C(H,H,H) groups
2. Rigid body (RIGU) restrains
 All non-hydrogen atoms
 with sigma for 1-2 distances of 0.004 and sigma for 1-3 distances of 0.004
3.a Secondary CH2 refined with riding coordinates:
 C14(H14A,H14B), C31(H31A,H31B), C48(H48A,H48B), C65(H65A,H65B)
3.b Aromatic/amide H refined with riding coordinates:
 C3(H3), C4(H4), C5(H5), C6(H6), C7(H7), C9(H9), C10(H10), C11(H11), C12(H12),
 C13(H13), C20(H20), C21(H21), C22(H22), C23(H23), C24(H24), C26(H26), C27(H27),
  C28(H28), C29(H29), C30(H30), C37(H37), C38(H38), C39(H39), C40(H40),
 C41(H41), C43(H43), C44(H44), C45(H45), C46(H46), C47(H47), C54(H54), C55(H55),
  C56(H56), C57(H57), C58(H58), C60(H60), C61(H61), C62(H62), C63(H63), C64(H64)
3.c Idealised Me refined as rotating group:
 C15(H15A,H15B,H15C), C16(H16A,H16B,H16C), C17(H17A,H17B,H17C), C32(H32A,H32B,
 H32C), C33(H33A,H33B,H33C), C34(H34A,H34B,H34C), C49(H49A,H49B,H49C), C50(H50A,
 H50B,H50C), C51(H51A,H51B,H51C), C66(H66A,H66B,H66C), C67(H67A,H67B,H67C),
 C68(H68A,H68B,H68C)
;
_olex2_submission_special_instructions 'No special instructions were received'
_oxdiff_exptl_absorpt_empirical_details
;
Empirical correction (ABSPACK) includes:
- Absorption correction using spherical harmonics
- Frame scaling
- Detector area scaling
;
_oxdiff_exptl_absorpt_empirical_full_max 1.134
_oxdiff_exptl_absorpt_empirical_full_min 0.866

loop_
_space_group_symop_operation_xyz
'x, y, z'
'-x, y+1/2, -z+1/2'
'-x, -y, -z'
'x, -y-1/2, z-1/2'

loop_
_atom_site_label
_atom_site_type_symbol
_atom_site_fract_x
_atom_site_fract_y
_atom_site_fract_z
_atom_site_U_iso_or_equiv
_atom_site_adp_type
_atom_site_occupancy
_atom_site_site_symmetry_order
_atom_site_calc_flag
_atom_site_refinement_flags_posn
_atom_site_refinement_flags_adp
_atom_site_refinement_flags_occupancy
_atom_site_disorder_assembly
_atom_site_disorder_group
Si1 Si 0.99145(5) 0.68423(3) 0.91931(3) 0.02934(16) Uani 1 1 d . . . . .
Si2 Si 0.92190(5) 0.46467(3) 0.70265(3) 0.03434(17) Uani 1 1 d . . . . .
Si3 Si 0.31950(6) 0.48935(3) 0.79505(3) 0.03500(18) Uani 1 1 d . . . . .
Si4 Si 0.31836(5) 0.69791(3) 0.57561(3) 0.03042(16) Uani 1 1 d . . . . .
O1 O 0.74253(12) 0.65351(7) 0.79042(7) 0.0256(3) Uani 1 1 d . . . . .
O2 O 0.71423(12) 0.56755(7) 0.69744(7) 0.0257(3) Uani 1 1 d . . . . .
O3 O 0.56574(12) 0.57041(7) 0.79081(7) 0.0278(3) Uani 1 1 d . . . . .
O4 O 0.56130(12) 0.66541(7) 0.70680(7) 0.0249(3) Uani 1 1 d . . . . .
C1 C 0.82280(16) 0.69085(10) 0.81707(10) 0.0228(4) Uani 1 1 d . . . . .
C2 C 0.77339(17) 0.74142(10) 0.85160(9) 0.0238(5) Uani 1 1 d . . . . .
C3 C 0.81235(19) 0.80100(10) 0.85542(10) 0.0279(5) Uani 1 1 d . . . . .
H3 H 0.867879 0.812241 0.833943 0.033 Uiso 1 1 calc R U . . .
C4 C 0.7688(2) 0.84325(12) 0.89095(11) 0.0363(6) Uani 1 1 d . . . . .
H4 H 0.795536 0.882563 0.893144 0.044 Uiso 1 1 calc R U . . .
C5 C 0.6861(2) 0.82766(13) 0.92313(11) 0.0403(6) Uani 1 1 d . . . . .
H5 H 0.657866 0.856076 0.947281 0.048 Uiso 1 1 calc R U . . .
C6 C 0.6459(2) 0.76956(12) 0.91911(11) 0.0358(6) Uani 1 1 d . . . . .
H6 H 0.589348 0.758911 0.940061 0.043 Uiso 1 1 calc R U . . .
C7 C 0.68936(18) 0.72698(11) 0.88399(10) 0.0273(5) Uani 1 1 d . . . . .
H7 H 0.661795 0.687856 0.882000 0.033 Uiso 1 1 calc R U . . .
C8 C 0.88344(17) 0.71613(10) 0.76738(10) 0.0247(5) Uani 1 1 d . . . . .
C9 C 0.83151(19) 0.75517(11) 0.72717(10) 0.0282(5) Uani 1 1 d . . . . .
H9 H 0.763871 0.768143 0.733382 0.034 Uiso 1 1 calc R U . . .
C10 C 0.8771(2) 0.77527(12) 0.67835(11) 0.0356(6) Uani 1 1 d . . . . .
H10 H 0.840790 0.801707 0.652539 0.043 Uiso 1 1 calc R U . . .
C11 C 0.9773(2) 0.75573(13) 0.66820(11) 0.0393(6) Uani 1 1 d . . . . .
H11 H 1.008870 0.769171 0.635632 0.047 Uiso 1 1 calc R U . . .
C12 C 1.0298(2) 0.71642(14) 0.70646(12) 0.0405(6) Uani 1 1 d . . . . .
H12 H 1.096432 0.702605 0.699237 0.049 Uiso 1 1 calc R U . . .
C13 C 0.98400(19) 0.69698(12) 0.75611(11) 0.0328(5) Uani 1 1 d . . . . .
H13 H 1.021074 0.670922 0.781981 0.039 Uiso 1 1 calc R U . . .
C14 C 0.89262(18) 0.65301(10) 0.86150(10) 0.0273(5) Uani 1 1 d . . . . .
H14A H 0.931573 0.625149 0.838756 0.033 Uiso 1 1 calc R U . . .
H14B H 0.844498 0.628255 0.881866 0.033 Uiso 1 1 calc R U . . .
C15 C 0.9256(2) 0.71829(15) 0.98094(12) 0.0479(7) Uani 1 1 d . . . . .
H15A H 0.887297 0.753903 0.967744 0.072 Uiso 1 1 calc R U . . .
H15B H 0.977755 0.729212 1.011418 0.072 Uiso 1 1 calc R U . . .
H15C H 0.877813 0.689275 0.995324 0.072 Uiso 1 1 calc R U . . .
C16 C 1.0658(2) 0.61595(15) 0.94801(14) 0.0508(7) Uani 1 1 d . . . . .
H16A H 1.017108 0.585559 0.958925 0.076 Uiso 1 1 calc R U . . .
H16B H 1.111488 0.627267 0.981302 0.076 Uiso 1 1 calc R U . . .
H16C H 1.107044 0.599961 0.918534 0.076 Uiso 1 1 calc R U . . .
C17 C 1.0862(2) 0.74115(15) 0.89447(14) 0.0501(7) Uani 1 1 d . . . . .
H17A H 1.126864 0.723080 0.865772 0.075 Uiso 1 1 calc R U . . .
H17B H 1.132432 0.754247 0.926904 0.075 Uiso 1 1 calc R U . . .
H17C H 1.048238 0.775463 0.877919 0.075 Uiso 1 1 calc R U . . .
C18 C 0.72587(18) 0.52654(10) 0.65197(10) 0.0253(5) Uani 1 1 d . . . . .
C19 C 0.79339(18) 0.55093(11) 0.60508(10) 0.0282(5) Uani 1 1 d . . . . .
C20 C 0.8037(2) 0.51814(12) 0.55392(11) 0.0346(6) Uani 1 1 d . . . . .
H20 H 0.766310 0.482120 0.547860 0.041 Uiso 1 1 calc R U . . .
C21 C 0.8675(2) 0.53761(14) 0.51237(12) 0.0403(6) Uani 1 1 d . . . . .
H21 H 0.873998 0.514507 0.479171 0.048 Uiso 1 1 calc R U . . .
C22 C 0.9225(2) 0.59237(14) 0.52032(12) 0.0437(7) Uani 1 1 d . . . . .
H22 H 0.964686 0.606362 0.492105 0.052 Uiso 1 1 calc R U . . .
C23 C 0.9137(2) 0.62522(13) 0.57015(12) 0.0391(6) Uani 1 1 d . . . . .
H23 H 0.950649 0.661465 0.575810 0.047 Uiso 1 1 calc R U . . .
C24 C 0.84969(19) 0.60464(11) 0.61251(11) 0.0318(5) Uani 1 1 d . . . . .
H24 H 0.844831 0.627318 0.646133 0.038 Uiso 1 1 calc R U . . .
C25 C 0.61309(18) 0.51339(10) 0.62418(10) 0.0274(5) Uani 1 1 d . . . . .
C26 C 0.5474(2) 0.47376(12) 0.65145(12) 0.0355(6) Uani 1 1 d . . . . .
H26 H 0.573879 0.452716 0.684311 0.043 Uiso 1 1 calc R U . . .
C27 C 0.4432(2) 0.46504(13) 0.63058(13) 0.0413(6) Uani 1 1 d . . . . .
H27 H 0.401111 0.438239 0.649484 0.050 Uiso 1 1 calc R U . . .
C28 C 0.4017(2) 0.49584(12) 0.58203(13) 0.0412(6) Uani 1 1 d . . . . .
H28 H 0.332053 0.489915 0.567973 0.049 Uiso 1 1 calc R U . . .
C29 C 0.4653(2) 0.53553(12) 0.55470(12) 0.0379(6) Uani 1 1 d . . . . .
H29 H 0.438283 0.556623 0.521979 0.045 Uiso 1 1 calc R U . . .
C30 C 0.56938(19) 0.54425(11) 0.57565(11) 0.0315(5) Uani 1 1 d . . . . .
H30 H 0.610848 0.571413 0.556747 0.038 Uiso 1 1 calc R U . . .
C31 C 0.7788(2) 0.46671(11) 0.67523(12) 0.0324(5) Uani 1 1 d . . . . .
H31A H 0.769282 0.436901 0.644358 0.039 Uiso 1 1 calc R U . . .
H31B H 0.738888 0.452457 0.706552 0.039 Uiso 1 1 calc R U . . .
C32 C 0.9512(2) 0.52374(13) 0.75917(13) 0.0449(7) Uani 1 1 d . . . . .
H32A H 0.934282 0.563095 0.743130 0.067 Uiso 1 1 calc R U . . .
H32B H 1.024570 0.522321 0.772205 0.067 Uiso 1 1 calc R U . . .
H32C H 0.909765 0.516295 0.791347 0.067 Uiso 1 1 calc R U . . .
C33 C 0.9435(3) 0.38752(13) 0.73502(17) 0.0545(8) Uani 1 1 d . . . . .
H33A H 0.895638 0.381284 0.764503 0.082 Uiso 1 1 calc R U . . .
H33B H 1.014571 0.384325 0.751881 0.082 Uiso 1 1 calc R U . . .
H33C H 0.931261 0.357301 0.705308 0.082 Uiso 1 1 calc R U . . .
C34 C 1.0150(2) 0.47268(16) 0.64438(14) 0.0516(8) Uani 1 1 d . . . . .
H34A H 0.996597 0.444039 0.613940 0.077 Uiso 1 1 calc R U . . .
H34B H 1.085601 0.464950 0.660407 0.077 Uiso 1 1 calc R U . . .
H34C H 1.010628 0.513163 0.628930 0.077 Uiso 1 1 calc R U . . .
C35 C 0.53658(18) 0.53491(11) 0.83725(11) 0.0289(5) Uani 1 1 d . . . . .
C36 C 0.47587(18) 0.57214(11) 0.87988(10) 0.0293(5) Uani 1 1 d . . . . .
C37 C 0.4555(2) 0.54897(13) 0.93420(11) 0.0380(6) Uani 1 1 d . . . . .
H37 H 0.481457 0.510836 0.945186 0.046 Uiso 1 1 calc R U . . .
C38 C 0.3983(2) 0.58110(14) 0.97171(12) 0.0469(7) Uani 1 1 d . . . . .
H38 H 0.386081 0.564636 1.007603 0.056 Uiso 1 1 calc R U . . .
C39 C 0.3588(3) 0.63793(15) 0.95627(13) 0.0495(7) Uani 1 1 d . . . . .
H39 H 0.320580 0.659873 0.981802 0.059 Uiso 1 1 calc R U . . .
C40 C 0.3765(2) 0.66179(13) 0.90264(13) 0.0428(6) Uani 1 1 d . . . . .
H40 H 0.350228 0.699925 0.891916 0.051 Uiso 1 1 calc R U . . .
C41 C 0.43373(19) 0.62864(11) 0.86470(11) 0.0322(5) Uani 1 1 d . . . . .
H41 H 0.443989 0.644678 0.828372 0.039 Uiso 1 1 calc R U . . .
C42 C 0.6405(2) 0.51044(14) 0.86873(14) 0.0475(7) Uani 1 1 d . . . . .
C43 C 0.6924(3) 0.54155(18) 0.91526(17) 0.0649(10) Uani 1 1 d . . . . .
H43 H 0.661828 0.576348 0.929361 0.078 Uiso 1 1 calc R U . . .
C44 C 0.7890(3) 0.5216(3) 0.9411(2) 0.1029(18) Uani 1 1 d . . . . .
H44 H 0.821204 0.542661 0.972538 0.123 Uiso 1 1 calc R U . . .
C45 C 0.8364(3) 0.4715(3) 0.9205(3) 0.120(2) Uani 1 1 d . . . . .
H45 H 0.901153 0.458591 0.937541 0.144 Uiso 1 1 calc R U . . .
C46 C 0.7877(4) 0.4400(3) 0.8744(3) 0.1047(18) Uani 1 1 d . . . . .
H46 H 0.820005 0.405733 0.860419 0.126 Uiso 1 1 calc R U . . .
C47 C 0.6890(3) 0.45922(19) 0.84792(19) 0.0726(12) Uani 1 1 d . . . . .
H47 H 0.656919 0.437634 0.816763 0.087 Uiso 1 1 calc R U . . .
C48 C 0.4646(2) 0.48128(11) 0.81563(12) 0.0345(6) Uani 1 1 d . . . . .
H48A H 0.471935 0.450378 0.845590 0.041 Uiso 1 1 calc R U . . .
H48B H 0.495204 0.464498 0.782007 0.041 Uiso 1 1 calc R U . . .
C49 C 0.2795(3) 0.41392(14) 0.76350(14) 0.0524(8) Uani 1 1 d . . . . .
H49A H 0.320101 0.405191 0.731291 0.079 Uiso 1 1 calc R U . . .
H49B H 0.206032 0.414818 0.750460 0.079 Uiso 1 1 calc R U . . .
H49C H 0.291648 0.382997 0.792536 0.079 Uiso 1 1 calc R U . . .
C50 C 0.2410(2) 0.50032(15) 0.85872(14) 0.0495(7) Uani 1 1 d . . . . .
H50A H 0.262781 0.471289 0.888261 0.074 Uiso 1 1 calc R U . . .
H50B H 0.167661 0.494649 0.847031 0.074 Uiso 1 1 calc R U . . .
H50C H 0.252045 0.540678 0.873719 0.074 Uiso 1 1 calc R U . . .
C51 C 0.2879(3) 0.55102(14) 0.74084(14) 0.0494(7) Uani 1 1 d . . . . .
H51A H 0.311561 0.589304 0.756951 0.074 Uiso 1 1 calc R U . . .
H51B H 0.213210 0.552498 0.731407 0.074 Uiso 1 1 calc R U . . .
H51C H 0.322734 0.542943 0.706344 0.074 Uiso 1 1 calc R U . . .
C52 C 0.49017(17) 0.70541(10) 0.67648(9) 0.0220(4) Uani 1 1 d . . . . .
C53 C 0.43952(17) 0.74423(10) 0.72216(10) 0.0238(5) Uani 1 1 d . . . . .
C54 C 0.33329(19) 0.74247(11) 0.73117(11) 0.0315(5) Uani 1 1 d . . . . .
H54 H 0.288154 0.718675 0.707055 0.038 Uiso 1 1 calc R U . . .
C55 C 0.2930(2) 0.77552(13) 0.77546(13) 0.0416(6) Uani 1 1 d . . . . .
H55 H 0.221304 0.773973 0.780383 0.050 Uiso 1 1 calc R U . . .
C56 C 0.3578(2) 0.81031(13) 0.81191(12) 0.0418(6) Uani 1 1 d . . . . .
H56 H 0.330733 0.832239 0.841703 0.050 Uiso 1 1 calc R U . . .
C57 C 0.4647(2) 0.81255(12) 0.80393(12) 0.0393(6) Uani 1 1 d . . . . .
H57 H 0.509515 0.836156 0.828429 0.047 Uiso 1 1 calc R U . . .
C58 C 0.50447(19) 0.77981(11) 0.75972(11) 0.0309(5) Uani 1 1 d . . . . .
H58 H 0.576166 0.781542 0.754909 0.037 Uiso 1 1 calc R U . . .
C59 C 0.55003(16) 0.74526(10) 0.63525(10) 0.0230(4) Uani 1 1 d . . . . .
C60 C 0.52771(19) 0.80629(10) 0.62454(10) 0.0283(5) Uani 1 1 d . . . . .
H60 H 0.476933 0.825675 0.644642 0.034 Uiso 1 1 calc R U . . .
C61 C 0.5806(2) 0.83862(12) 0.58407(11) 0.0358(6) Uani 1 1 d . . . . .
H61 H 0.564123 0.879245 0.576969 0.043 Uiso 1 1 calc R U . . .
C62 C 0.6572(2) 0.81089(12) 0.55438(11) 0.0372(6) Uani 1 1 d . . . . .
H62 H 0.692728 0.832760 0.527615 0.045 Uiso 1 1 calc R U . . .
C63 C 0.68074(19) 0.75028(12) 0.56473(11) 0.0331(5) Uani 1 1 d . . . . .
H63 H 0.732222 0.731249 0.544874 0.040 Uiso 1 1 calc R U . . .
C64 C 0.62769(17) 0.71812(11) 0.60457(10) 0.0269(5) Uani 1 1 d . . . . .
H64 H 0.644061 0.677409 0.611149 0.032 Uiso 1 1 calc R U . . .
C65 C 0.40803(18) 0.66798(10) 0.63837(10) 0.0260(5) Uani 1 1 d . . . . .
H65A H 0.362026 0.649875 0.665041 0.031 Uiso 1 1 calc R U . . .
H65B H 0.446852 0.634698 0.622734 0.031 Uiso 1 1 calc R U . . .
C66 C 0.2149(2) 0.63820(15) 0.56112(15) 0.0533(8) Uani 1 1 d . . . . .
H66A H 0.247848 0.600011 0.554004 0.080 Uiso 1 1 calc R U . . .
H66B H 0.169372 0.649485 0.527746 0.080 Uiso 1 1 calc R U . . .
H66C H 0.174302 0.634498 0.594192 0.080 Uiso 1 1 calc R U . . .
C67 C 0.2496(2) 0.77138(13) 0.58783(13) 0.0437(7) Uani 1 1 d . . . . .
H67A H 0.207974 0.767349 0.620419 0.066 Uiso 1 1 calc R U . . .
H67B H 0.204775 0.781557 0.553863 0.066 Uiso 1 1 calc R U . . .
H67C H 0.300869 0.802937 0.595459 0.066 Uiso 1 1 calc R U . . .
C68 C 0.3931(2) 0.70601(13) 0.50984(12) 0.0408(6) Uani 1 1 d . . . . .
H68A H 0.441459 0.739349 0.515142 0.061 Uiso 1 1 calc R U . . .
H68B H 0.344836 0.713561 0.476581 0.061 Uiso 1 1 calc R U . . .
H68C H 0.431425 0.669269 0.503977 0.061 Uiso 1 1 calc R U . . .
Li1 Li 0.5931(3) 0.65736(18) 0.78887(17) 0.0287(8) Uani 1 1 d . . . . .
Li2 Li 0.5591(3) 0.57883(16) 0.70984(17) 0.0261(8) Uani 1 1 d . . . . .
Li3 Li 0.7208(3) 0.56891(17) 0.78056(18) 0.0293(8) Uani 1 1 d . . . . .
Li4 Li 0.7100(3) 0.65432(17) 0.70721(17) 0.0270(8) Uani 1 1 d . . . . .

loop_
_atom_site_aniso_label
_atom_site_aniso_U_11
_atom_site_aniso_U_22
_atom_site_aniso_U_33
_atom_site_aniso_U_23
_atom_site_aniso_U_13
_atom_site_aniso_U_12
Si1 0.0231(3) 0.0381(4) 0.0260(3) -0.0011(3) -0.0034(2) 0.0011(3)
Si2 0.0309(4) 0.0297(3) 0.0416(4) -0.0024(3) -0.0025(3) 0.0072(3)
Si3 0.0362(4) 0.0320(4) 0.0368(4) -0.0022(3) 0.0032(3) -0.0113(3)
Si4 0.0238(3) 0.0356(4) 0.0308(3) 0.0034(3) -0.0047(3) -0.0005(3)
O1 0.0219(8) 0.0262(8) 0.0278(8) -0.0020(6) -0.0037(6) -0.0054(6)
O2 0.0238(8) 0.0233(8) 0.0295(8) -0.0030(6) -0.0004(6) 0.0008(6)
O3 0.0275(8) 0.0272(8) 0.0287(8) 0.0080(7) 0.0018(6) -0.0041(6)
O4 0.0234(8) 0.0232(7) 0.0273(8) 0.0047(6) -0.0026(6) 0.0048(6)
C1 0.0183(10) 0.0239(11) 0.0255(11) -0.0028(9) -0.0018(8) -0.0039(8)
C2 0.0218(11) 0.0273(11) 0.0214(11) 0.0027(9) -0.0030(8) 0.0020(9)
C3 0.0280(12) 0.0283(12) 0.0271(12) 0.0008(10) 0.0005(9) -0.0012(9)
C4 0.0488(15) 0.0265(12) 0.0327(13) -0.0029(10) -0.0017(11) 0.0053(11)
C5 0.0500(16) 0.0417(15) 0.0294(13) -0.0037(11) 0.0046(11) 0.0166(12)
C6 0.0310(13) 0.0495(15) 0.0273(13) 0.0039(11) 0.0040(10) 0.0095(11)
C7 0.0251(11) 0.0314(12) 0.0253(12) 0.0013(10) 0.0010(9) -0.0009(9)
C8 0.0221(11) 0.0248(11) 0.0271(11) -0.0046(9) 0.0007(9) -0.0062(9)
C9 0.0269(12) 0.0306(12) 0.0269(12) -0.0025(10) 0.0002(9) -0.0048(9)
C10 0.0404(14) 0.0366(13) 0.0296(13) 0.0005(11) 0.0016(11) -0.0108(11)
C11 0.0381(14) 0.0526(16) 0.0282(13) -0.0061(12) 0.0085(11) -0.0179(12)
C12 0.0255(13) 0.0589(17) 0.0381(14) -0.0123(13) 0.0085(10) -0.0059(11)
C13 0.0245(12) 0.0413(14) 0.0322(13) -0.0069(11) 0.0006(9) -0.0011(10)
C14 0.0264(11) 0.0256(11) 0.0296(12) 0.0007(9) 0.0008(9) 0.0007(9)
C15 0.0415(16) 0.0661(19) 0.0345(15) -0.0089(14) -0.0064(12) 0.0081(14)
C16 0.0393(16) 0.0575(18) 0.0532(18) 0.0031(15) -0.0113(13) 0.0086(13)
C17 0.0384(15) 0.067(2) 0.0435(16) 0.0013(15) -0.0084(12) -0.0157(14)
C18 0.0262(11) 0.0247(11) 0.0252(11) -0.0033(9) 0.0029(9) 0.0029(9)
C19 0.0216(11) 0.0334(12) 0.0294(12) -0.0015(10) -0.0004(9) 0.0048(9)
C20 0.0305(13) 0.0390(14) 0.0340(13) -0.0080(11) 0.0012(10) 0.0001(10)
C21 0.0332(13) 0.0575(17) 0.0302(13) -0.0093(12) 0.0023(10) 0.0023(12)
C22 0.0353(14) 0.0623(18) 0.0346(14) 0.0041(13) 0.0102(11) -0.0003(13)
C23 0.0342(14) 0.0392(14) 0.0440(15) 0.0009(12) 0.0039(11) -0.0040(11)
C24 0.0285(12) 0.0330(12) 0.0338(13) -0.0057(10) 0.0011(10) 0.0009(10)
C25 0.0278(12) 0.0251(11) 0.0294(12) -0.0094(9) 0.0029(9) 0.0025(9)
C26 0.0340(13) 0.0357(13) 0.0367(14) -0.0006(11) 0.0009(11) -0.0011(10)
C27 0.0350(14) 0.0411(15) 0.0475(16) -0.0047(12) 0.0017(12) -0.0097(11)
C28 0.0311(13) 0.0414(15) 0.0495(16) -0.0136(12) -0.0073(11) -0.0019(11)
C29 0.0386(14) 0.0361(14) 0.0374(14) -0.0093(11) -0.0070(11) 0.0051(11)
C30 0.0335(13) 0.0256(12) 0.0350(13) -0.0035(10) 0.0013(10) 0.0026(10)
C31 0.0339(13) 0.0258(12) 0.0375(14) -0.0018(10) 0.0025(10) 0.0047(10)
C32 0.0407(15) 0.0423(15) 0.0499(17) -0.0025(13) -0.0077(13) 0.0056(12)
C33 0.0446(17) 0.0371(15) 0.080(2) 0.0046(15) -0.0053(16) 0.0112(13)
C34 0.0323(15) 0.065(2) 0.0564(19) -0.0053(16) 0.0002(13) 0.0173(13)
C35 0.0261(11) 0.0283(12) 0.0326(12) 0.0120(10) 0.0034(9) -0.0026(9)
C36 0.0279(12) 0.0323(12) 0.0272(12) 0.0012(10) -0.0010(9) -0.0105(9)
C37 0.0444(15) 0.0387(14) 0.0304(13) 0.0041(11) 0.0001(11) -0.0132(11)
C38 0.0589(18) 0.0521(17) 0.0303(14) -0.0035(12) 0.0078(12) -0.0202(14)
C39 0.0540(18) 0.0534(17) 0.0429(16) -0.0160(13) 0.0159(14) -0.0137(14)
C40 0.0417(15) 0.0365(14) 0.0507(16) -0.0048(12) 0.0077(12) -0.0058(12)
C41 0.0291(12) 0.0333(13) 0.0342(13) 0.0036(10) 0.0026(10) -0.0078(10)
C42 0.0296(13) 0.0579(17) 0.0553(18) 0.0391(15) 0.0046(12) -0.0002(12)
C43 0.0415(16) 0.077(2) 0.072(2) 0.0479(19) -0.0199(16) -0.0205(16)
C44 0.045(2) 0.137(4) 0.120(4) 0.093(3) -0.033(2) -0.031(2)
C45 0.039(2) 0.172(5) 0.148(5) 0.126(4) -0.003(3) 0.010(3)
C46 0.059(2) 0.129(4) 0.132(4) 0.094(3) 0.043(3) 0.047(3)
C47 0.0500(19) 0.084(2) 0.088(3) 0.050(2) 0.0298(18) 0.0312(18)
C48 0.0406(14) 0.0234(12) 0.0414(14) 0.0035(11) 0.0142(11) -0.0045(10)
C49 0.063(2) 0.0440(16) 0.0507(18) -0.0039(14) 0.0071(15) -0.0211(14)
C50 0.0309(14) 0.0618(19) 0.0557(18) -0.0053(15) 0.0032(13) -0.0103(13)
C51 0.0492(17) 0.0447(16) 0.0527(18) 0.0020(14) -0.0053(14) -0.0090(13)
C52 0.0209(10) 0.0217(10) 0.0232(11) 0.0027(9) -0.0002(8) 0.0024(8)
C53 0.0249(11) 0.0218(11) 0.0244(11) 0.0055(9) 0.0004(9) 0.0040(9)
C54 0.0259(12) 0.0351(13) 0.0338(13) 0.0000(11) 0.0044(10) 0.0012(10)
C55 0.0338(14) 0.0494(16) 0.0434(15) 0.0006(13) 0.0145(12) 0.0076(12)
C56 0.0524(16) 0.0405(15) 0.0338(14) -0.0039(12) 0.0114(12) 0.0158(12)
C57 0.0472(15) 0.0342(14) 0.0356(14) -0.0079(11) -0.0035(11) 0.0063(11)
C58 0.0273(12) 0.0303(12) 0.0347(13) -0.0032(10) -0.0004(10) 0.0030(10)
C59 0.0199(10) 0.0250(11) 0.0233(11) 0.0011(9) -0.0030(8) 0.0005(8)
C60 0.0313(12) 0.0249(11) 0.0285(12) -0.0010(9) 0.0016(9) 0.0008(9)
C61 0.0467(15) 0.0266(12) 0.0338(13) 0.0053(10) 0.0003(11) -0.0048(11)
C62 0.0408(14) 0.0426(14) 0.0288(13) 0.0043(11) 0.0061(11) -0.0102(11)
C63 0.0280(12) 0.0455(14) 0.0263(12) -0.0008(11) 0.0042(10) -0.0012(11)
C64 0.0239(11) 0.0310(12) 0.0252(11) 0.0000(9) -0.0028(9) 0.0045(9)
C65 0.0263(11) 0.0217(11) 0.0296(12) -0.0005(9) 0.0012(9) -0.0014(9)
C66 0.0412(16) 0.0573(19) 0.0584(19) 0.0045(15) -0.0144(14) -0.0128(14)
C67 0.0322(14) 0.0531(17) 0.0453(16) 0.0114(13) -0.0001(12) 0.0107(12)
C68 0.0452(15) 0.0430(15) 0.0332(14) 0.0028(12) -0.0026(11) 0.0037(12)
Li1 0.0268(19) 0.0300(19) 0.0293(19) -0.0009(16) 0.0023(15) -0.0016(16)
Li2 0.0254(18) 0.0236(18) 0.0288(19) 0.0009(15) -0.0013(15) -0.0027(14)
Li3 0.0261(19) 0.0253(18) 0.035(2) 0.0044(16) -0.0039(16) -0.0004(15)
Li4 0.0238(18) 0.0255(18) 0.032(2) 0.0024(16) 0.0020(15) -0.0022(14)

loop_
_atom_type_symbol
_atom_type_description
_atom_type_scat_dispersion_real
_atom_type_scat_dispersion_imag
_atom_type_scat_source
C C 0.0181 0.0091 'International Tables Vol C Tables 4.2.6.8 and 6.1.1.4'
H H 0.0000 0.0000 'International Tables Vol C Tables 4.2.6.8 and 6.1.1.4'
Li Li 0.0008 0.0003 'International Tables Vol C Tables 4.2.6.8 and 6.1.1.4'
O O 0.0492 0.0322 'International Tables Vol C Tables 4.2.6.8 and 6.1.1.4'
Si Si 0.2541 0.3302 'International Tables Vol C Tables 4.2.6.8 and 6.1.1.4'

loop_
_exptl_crystal_face_index_h
_exptl_crystal_face_index_k
_exptl_crystal_face_index_l
_exptl_crystal_face_perp_dist
0 0 1 0.0246
0 0 -1 0.0126
-2 -1 0 0.0749
1 0 0 0.0048
0 -1 0 0.0446
0 1 -1 0.0928
0 1 0 0.1457

loop_
_geom_angle_atom_site_label_1
_geom_angle_atom_site_label_2
_geom_angle_atom_site_label_3
_geom_angle
_geom_angle_site_symmetry_1
_geom_angle_site_symmetry_3
_geom_angle_publ_flag
C15 Si1 C14 111.75(12) . . ?
C15 Si1 C16 107.33(15) . . ?
C16 Si1 C14 104.39(13) . . ?
C17 Si1 C14 115.99(12) . . ?
C17 Si1 C15 107.90(16) . . ?
C17 Si1 C16 109.11(15) . . ?
C32 Si2 C31 110.75(12) . . ?
C32 Si2 C33 109.85(15) . . ?
C32 Si2 C34 109.66(15) . . ?
C33 Si2 C31 105.32(13) . . ?
C33 Si2 C34 107.00(15) . . ?
C34 Si2 C31 114.06(13) . . ?
C49 Si3 C48 104.31(14) . . ?
C49 Si3 C51 110.26(15) . . ?
C50 Si3 C48 113.09(13) . . ?
C50 Si3 C49 106.08(14) . . ?
C50 Si3 C51 109.60(15) . . ?
C51 Si3 C48 113.13(13) . . ?
C66 Si4 C65 105.44(12) . . ?
C67 Si4 C65 116.51(12) . . ?
C67 Si4 C66 107.58(15) . . ?
C68 Si4 C65 109.99(12) . . ?
C68 Si4 C66 108.62(15) . . ?
C68 Si4 C67 108.42(13) . . ?
C1 O1 Li1 132.05(18) . . ?
C1 O1 Li3 135.84(18) . . ?
C1 O1 Li4 121.17(17) . . ?
Li1 O1 Li4 81.16(17) . . ?
Li3 O1 Li1 84.57(17) . . ?
Li3 O1 Li4 82.64(17) . . ?
C18 O2 Li2 110.26(17) . . ?
C18 O2 Li3 139.70(18) . . ?
C18 O2 Li4 137.09(18) . . ?
Li3 O2 Li2 79.75(17) . . ?
Li3 O2 Li4 82.32(17) . . ?
Li4 O2 Li2 79.96(16) . . ?
C35 O3 Li1 128.66(19) . . ?
C35 O3 Li2 145.64(19) . . ?
C35 O3 Li3 113.87(17) . . ?
Li1 O3 Li3 80.42(17) . . ?
Li2 O3 Li1 82.75(17) . . ?
Li2 O3 Li3 81.40(17) . . ?
C52 O4 Li1 128.82(17) . . ?
C52 O4 Li2 129.17(18) . . ?
C52 O4 Li4 132.89(17) . . ?
Li2 O4 Li1 82.75(17) . . ?
Li2 O4 Li4 83.68(17) . . ?
Li4 O4 Li1 81.49(17) . . ?
O1 C1 C2 109.61(17) . . ?
O1 C1 C8 105.89(17) . . ?
O1 C1 C14 109.49(18) . . ?
C2 C1 C8 112.18(18) . . ?
C2 C1 C14 106.46(18) . . ?
C8 C1 C14 113.19(18) . . ?
C3 C2 C1 123.6(2) . . ?
C7 C2 C1 118.7(2) . . ?
C7 C2 C3 117.6(2) . . ?
C2 C3 H3 119.7 . . ?
C4 C3 C2 120.5(2) . . ?
C4 C3 H3 119.7 . . ?
C3 C4 H4 119.6 . . ?
C5 C4 C3 120.8(2) . . ?
C5 C4 H4 119.6 . . ?
C4 C5 H5 120.3 . . ?
C6 C5 C4 119.3(2) . . ?
C6 C5 H5 120.3 . . ?
C5 C6 H6 119.9 . . ?
C5 C6 C7 120.2(2) . . ?
C7 C6 H6 119.9 . . ?
C2 C7 H7 119.3 . . ?
C6 C7 C2 121.5(2) . . ?
C6 C7 H7 119.3 . . ?
C9 C8 C1 118.7(2) . . ?
C13 C8 C1 123.7(2) . . ?
C13 C8 C9 117.2(2) . . ?
C8 C9 H9 118.9 . . ?
C8 C9 Li4 81.01(16) . . ?
C10 C9 C8 122.2(2) . . ?
C10 C9 H9 118.9 . . ?
C10 C9 Li4 113.12(18) . . ?
Li4 C9 H9 75.8 . . ?
C9 C10 H10 120.3 . . ?
C9 C10 C11 119.5(3) . . ?
C11 C10 H10 120.3 . . ?
C10 C11 H11 120.2 . . ?
C12 C11 C10 119.6(2) . . ?
C12 C11 H11 120.2 . . ?
C11 C12 H12 119.7 . . ?
C11 C12 C13 120.6(2) . . ?
C13 C12 H12 119.7 . . ?
C8 C13 C12 120.8(2) . . ?
C8 C13 H13 119.6 . . ?
C12 C13 H13 119.6 . . ?
Si1 C14 H14A 105.8 . . ?
Si1 C14 H14B 105.8 . . ?
C1 C14 Si1 126.06(16) . . ?
C1 C14 H14A 105.8 . . ?
C1 C14 H14B 105.8 . . ?
H14A C14 H14B 106.2 . . ?
Si1 C15 H15A 109.5 . . ?
Si1 C15 H15B 109.5 . . ?
Si1 C15 H15C 109.5 . . ?
H15A C15 H15B 109.5 . . ?
H15A C15 H15C 109.5 . . ?
H15B C15 H15C 109.5 . . ?
Si1 C16 H16A 109.5 . . ?
Si1 C16 H16B 109.5 . . ?
Si1 C16 H16C 109.5 . . ?
H16A C16 H16B 109.5 . . ?
H16A C16 H16C 109.5 . . ?
H16B C16 H16C 109.5 . . ?
Si1 C17 H17A 109.5 . . ?
Si1 C17 H17B 109.5 . . ?
Si1 C17 H17C 109.5 . . ?
H17A C17 H17B 109.5 . . ?
H17A C17 H17C 109.5 . . ?
H17B C17 H17C 109.5 . . ?
O2 C18 C19 113.79(18) . . ?
O2 C18 C25 106.26(17) . . ?
O2 C18 C31 110.77(19) . . ?
C19 C18 C25 109.00(19) . . ?
C19 C18 C31 106.75(18) . . ?
C25 C18 C31 110.27(19) . . ?
C20 C19 C18 120.8(2) . . ?
C24 C19 C18 121.7(2) . . ?
C24 C19 C20 117.5(2) . . ?
C19 C20 H20 119.0 . . ?
C21 C20 C19 122.0(2) . . ?
C21 C20 H20 119.0 . . ?
C20 C21 H21 120.2 . . ?
C20 C21 C22 119.6(3) . . ?
C22 C21 H21 120.2 . . ?
C21 C22 H22 120.3 . . ?
C23 C22 C21 119.4(2) . . ?
C23 C22 H22 120.3 . . ?
C22 C23 H23 119.7 . . ?
C22 C23 C24 120.6(3) . . ?
C24 C23 H23 119.7 . . ?
C19 C24 C23 120.9(2) . . ?
C19 C24 H24 119.5 . . ?
C23 C24 H24 119.5 . . ?
C18 C25 Li2 82.75(15) . . ?
C26 C25 C18 119.9(2) . . ?
C26 C25 Li2 78.22(16) . . ?
C30 C25 C18 122.7(2) . . ?
C30 C25 C26 117.0(2) . . ?
C30 C25 Li2 103.42(17) . . ?
C25 C26 H26 119.3 . . ?
C25 C26 Li2 71.11(16) . . ?
C27 C26 C25 121.4(3) . . ?
C27 C26 H26 119.3 . . ?
C27 C26 Li2 107.92(19) . . ?
Li2 C26 H26 90.9 . . ?
C26 C27 H27 119.7 . . ?
C28 C27 C26 120.5(3) . . ?
C28 C27 H27 119.7 . . ?
C27 C28 H28 120.6 . . ?
C29 C28 C27 118.9(2) . . ?
C29 C28 H28 120.6 . . ?
C28 C29 H29 119.7 . . ?
C28 C29 C30 120.5(3) . . ?
C30 C29 H29 119.7 . . ?
C25 C30 H30 119.2 . . ?
C29 C30 C25 121.6(2) . . ?
C29 C30 H30 119.2 . . ?
Si2 C31 H31A 107.0 . . ?
Si2 C31 H31B 107.0 . . ?
C18 C31 Si2 121.21(17) . . ?
C18 C31 H31A 107.0 . . ?
C18 C31 H31B 107.0 . . ?
H31A C31 H31B 106.8 . . ?
Si2 C32 H32A 109.5 . . ?
Si2 C32 H32B 109.5 . . ?
Si2 C32 H32C 109.5 . . ?
H32A C32 H32B 109.5 . . ?
H32A C32 H32C 109.5 . . ?
H32B C32 H32C 109.5 . . ?
Si2 C33 H33A 109.5 . . ?
Si2 C33 H33B 109.5 . . ?
Si2 C33 H33C 109.5 . . ?
H33A C33 H33B 109.5 . . ?
H33A C33 H33C 109.5 . . ?
H33B C33 H33C 109.5 . . ?
Si2 C34 H34A 109.5 . . ?
Si2 C34 H34B 109.5 . . ?
Si2 C34 H34C 109.5 . . ?
H34A C34 H34B 109.5 . . ?
H34A C34 H34C 109.5 . . ?
H34B C34 H34C 109.5 . . ?
O3 C35 C36 111.82(19) . . ?
O3 C35 C42 106.47(18) . . ?
O3 C35 C48 111.3(2) . . ?
C36 C35 C42 109.7(2) . . ?
C36 C35 C48 107.30(18) . . ?
C48 C35 C42 110.2(2) . . ?
C37 C36 C35 121.3(2) . . ?
C41 C36 C35 121.3(2) . . ?
C41 C36 C37 117.3(2) . . ?
C36 C37 H37 119.2 . . ?
C38 C37 C36 121.7(3) . . ?
C38 C37 H37 119.2 . . ?
C37 C38 H38 119.9 . . ?
C37 C38 C39 120.2(3) . . ?
C39 C38 H38 119.9 . . ?
C38 C39 H39 120.2 . . ?
C40 C39 C38 119.5(3) . . ?
C40 C39 H39 120.2 . . ?
C39 C40 H40 120.1 . . ?
C39 C40 C41 119.9(3) . . ?
C41 C40 H40 120.1 . . ?
C36 C41 C40 121.5(2) . . ?
C36 C41 H41 119.3 . . ?
C40 C41 H41 119.3 . . ?
C35 C42 Li3 80.83(16) . . ?
C43 C42 C35 121.6(3) . . ?
C43 C42 Li3 99.5(2) . . ?
C47 C42 C35 120.3(3) . . ?
C47 C42 C43 117.9(3) . . ?
C47 C42 Li3 85.3(2) . . ?
C42 C43 H43 119.3 . . ?
C44 C43 C42 121.5(5) . . ?
C44 C43 H43 119.3 . . ?
C43 C44 H44 119.8 . . ?
C45 C44 C43 120.4(6) . . ?
C45 C44 H44 119.8 . . ?
C44 C45 H45 120.2 . . ?
C44 C45 C46 119.6(4) . . ?
C46 C45 H45 120.2 . . ?
C45 C46 H46 119.6 . . ?
C45 C46 C47 120.9(5) . . ?
C47 C46 H46 119.6 . . ?
C42 C47 C46 119.7(5) . . ?
C42 C47 H47 120.1 . . ?
C46 C47 H47 120.1 . . ?
Si3 C48 H48A 106.4 . . ?
Si3 C48 H48B 106.4 . . ?
C35 C48 Si3 123.57(17) . . ?
C35 C48 H48A 106.4 . . ?
C35 C48 H48B 106.4 . . ?
H48A C48 H48B 106.5 . . ?
Si3 C49 H49A 109.5 . . ?
Si3 C49 H49B 109.5 . . ?
Si3 C49 H49C 109.5 . . ?
H49A C49 H49B 109.5 . . ?
H49A C49 H49C 109.5 . . ?
H49B C49 H49C 109.5 . . ?
Si3 C50 H50A 109.5 . . ?
Si3 C50 H50B 109.5 . . ?
Si3 C50 H50C 109.5 . . ?
H50A C50 H50B 109.5 . . ?
H50A C50 H50C 109.5 . . ?
H50B C50 H50C 109.5 . . ?
Si3 C51 H51A 109.5 . . ?
Si3 C51 H51B 109.5 . . ?
Si3 C51 H51C 109.5 . . ?
H51A C51 H51B 109.5 . . ?
H51A C51 H51C 109.5 . . ?
H51B C51 H51C 109.5 . . ?
O4 C52 C53 107.08(17) . . ?
O4 C52 C59 109.44(17) . . ?
O4 C52 C65 109.20(17) . . ?
C53 C52 C59 111.32(17) . . ?
C53 C52 C65 112.56(18) . . ?
C59 C52 C65 107.21(18) . . ?
C54 C53 C52 123.7(2) . . ?
C54 C53 C58 117.4(2) . . ?
C58 C53 C52 118.6(2) . . ?
C53 C54 H54 119.3 . . ?
C53 C54 C55 121.3(2) . . ?
C55 C54 H54 119.3 . . ?
C54 C55 H55 119.8 . . ?
C56 C55 C54 120.5(3) . . ?
C56 C55 H55 119.8 . . ?
C55 C56 H56 120.4 . . ?
C55 C56 C57 119.3(2) . . ?
C57 C56 H56 120.4 . . ?
C56 C57 H57 120.0 . . ?
C58 C57 C56 120.1(3) . . ?
C58 C57 H57 120.0 . . ?
C53 C58 H58 119.3 . . ?
C57 C58 C53 121.4(2) . . ?
C57 C58 H58 119.3 . . ?
C60 C59 C52 123.7(2) . . ?
C60 C59 C64 117.8(2) . . ?
C64 C59 C52 118.4(2) . . ?
C59 C60 H60 119.7 . . ?
C59 C60 C61 120.7(2) . . ?
C61 C60 H60 119.7 . . ?
C60 C61 H61 119.7 . . ?
C62 C61 C60 120.5(2) . . ?
C62 C61 H61 119.7 . . ?
C61 C62 H62 120.2 . . ?
C61 C62 C63 119.5(2) . . ?
C63 C62 H62 120.2 . . ?
C62 C63 H63 120.1 . . ?
C64 C63 C62 119.9(2) . . ?
C64 C63 H63 120.1 . . ?
C59 C64 H64 119.2 . . ?
C63 C64 C59 121.6(2) . . ?
C63 C64 H64 119.2 . . ?
Si4 C65 H65A 105.8 . . ?
Si4 C65 H65B 105.8 . . ?
C52 C65 Si4 126.14(16) . . ?
C52 C65 H65A 105.8 . . ?
C52 C65 H65B 105.8 . . ?
H65A C65 H65B 106.2 . . ?
Si4 C66 H66A 109.5 . . ?
Si4 C66 H66B 109.5 . . ?
Si4 C66 H66C 109.5 . . ?
H66A C66 H66B 109.5 . . ?
H66A C66 H66C 109.5 . . ?
H66B C66 H66C 109.5 . . ?
Si4 C67 H67A 109.5 . . ?
Si4 C67 H67B 109.5 . . ?
Si4 C67 H67C 109.5 . . ?
H67A C67 H67B 109.5 . . ?
H67A C67 H67C 109.5 . . ?
H67B C67 H67C 109.5 . . ?
Si4 C68 H68A 109.5 . . ?
Si4 C68 H68B 109.5 . . ?
Si4 C68 H68C 109.5 . . ?
H68A C68 H68B 109.5 . . ?
H68A C68 H68C 109.5 . . ?
H68B C68 H68C 109.5 . . ?
O1 Li1 O3 97.86(19) . . ?
O1 Li1 O4 98.92(19) . . ?
O1 Li1 Li2 95.56(18) . . ?
O1 Li1 Li3 47.56(13) . . ?
O1 Li1 Li4 49.99(13) . . ?
O3 Li1 Li2 47.42(13) . . ?
O3 Li1 Li3 50.87(13) . . ?
O3 Li1 Li4 96.32(18) . . ?
O4 Li1 O3 95.13(18) . . ?
O4 Li1 Li2 48.47(13) . . ?
O4 Li1 Li3 94.69(18) . . ?
O4 Li1 Li4 49.14(13) . . ?
Li2 Li1 Li3 59.87(15) . . ?
Li4 Li1 Li2 60.89(15) . . ?
Li4 Li1 Li3 60.06(15) . . ?
O2 Li2 C25 60.21(12) . . ?
O2 Li2 C26 80.73(14) . . ?
O2 Li2 Li1 94.16(17) . . ?
O2 Li2 Li3 48.07(13) . . ?
O2 Li2 Li4 48.10(12) . . ?
O3 Li2 O2 99.30(18) . . ?
O3 Li2 O4 97.81(18) . . ?
O3 Li2 C25 135.68(19) . . ?
O3 Li2 C26 114.47(18) . . ?
O3 Li2 Li1 49.82(14) . . ?
O3 Li2 Li3 51.58(14) . . ?
O3 Li2 Li4 96.56(18) . . ?
O4 Li2 O2 95.69(17) . . ?
O4 Li2 C25 121.50(19) . . ?
O4 Li2 C26 147.7(2) . . ?
O4 Li2 Li1 48.78(13) . . ?
O4 Li2 Li3 95.51(17) . . ?
O4 Li2 Li4 48.20(13) . . ?
C25 Li2 C26 30.67(9) . . ?
Li1 Li2 C25 153.33(19) . . ?
Li1 Li2 C26 162.8(2) . . ?
Li1 Li2 Li3 60.60(15) . . ?
Li1 Li2 Li4 58.97(15) . . ?
Li3 Li2 C25 101.15(17) . . ?
Li3 Li2 C26 105.09(17) . . ?
Li3 Li2 Li4 59.67(15) . . ?
Li4 Li2 C25 95.58(16) . . ?
Li4 Li2 C26 124.30(18) . . ?
O1 Li3 O2 97.49(19) . . ?
O1 Li3 O3 96.03(18) . . ?
O1 Li3 C42 116.2(2) . . ?
O1 Li3 Li1 47.87(13) . . ?
O1 Li3 Li2 95.52(17) . . ?
O1 Li3 Li4 49.39(13) . . ?
O2 Li3 O3 98.84(18) . . ?
O2 Li3 C42 140.0(2) . . ?
O2 Li3 Li1 96.32(18) . . ?
O2 Li3 Li2 52.18(14) . . ?
O2 Li3 Li4 48.97(13) . . ?
O3 Li3 C42 58.63(12) . . ?
O3 Li3 Li1 48.72(13) . . ?
O3 Li3 Li2 47.01(13) . . ?
O3 Li3 Li4 93.74(17) . . ?
Li1 Li3 C42 91.40(17) . . ?
Li2 Li3 C42 101.02(17) . . ?
Li2 Li3 Li1 59.54(15) . . ?
Li4 Li3 C42 149.6(2) . . ?
Li4 Li3 Li1 58.85(15) . . ?
Li4 Li3 Li2 60.36(15) . . ?
O1 Li4 C9 76.44(14) . . ?
O1 Li4 Li1 48.85(13) . . ?
O1 Li4 Li2 94.15(17) . . ?
O1 Li4 Li3 47.97(13) . . ?
O2 Li4 O1 95.83(18) . . ?
O2 Li4 C9 143.85(19) . . ?
O2 Li4 Li1 98.01(18) . . ?
O2 Li4 Li2 51.93(13) . . ?
O2 Li4 Li3 48.72(13) . . ?
O4 Li4 O1 98.03(18) . . ?
O4 Li4 O2 99.41(18) . . ?
O4 Li4 C9 116.55(18) . . ?
O4 Li4 Li1 49.38(13) . . ?
O4 Li4 Li2 48.12(13) . . ?
O4 Li4 Li3 95.70(18) . . ?
Li1 Li4 C9 102.43(17) . . ?
Li1 Li4 Li2 60.15(15) . . ?
Li1 Li4 Li3 61.10(16) . . ?
Li2 Li4 C9 161.41(19) . . ?
Li3 Li4 C9 119.49(18) . . ?
Li3 Li4 Li2 59.97(15) . . ?

loop_
_geom_bond_atom_site_label_1
_geom_bond_atom_site_label_2
_geom_bond_distance
_geom_bond_site_symmetry_2
_geom_bond_publ_flag
Si1 C14 1.891(2) . ?
Si1 C15 1.868(3) . ?
Si1 C16 1.870(3) . ?
Si1 C17 1.863(3) . ?
Si2 C31 1.882(3) . ?
Si2 C32 1.860(3) . ?
Si2 C33 1.867(3) . ?
Si2 C34 1.874(3) . ?
Si3 C48 1.881(3) . ?
Si3 C49 1.868(3) . ?
Si3 C50 1.861(3) . ?
Si3 C51 1.870(3) . ?
Si4 C65 1.892(2) . ?
Si4 C66 1.873(3) . ?
Si4 C67 1.872(3) . ?
Si4 C68 1.866(3) . ?
O1 C1 1.414(3) . ?
O1 Li1 1.903(4) . ?
O1 Li3 1.894(4) . ?
O1 Li4 1.936(4) . ?
O2 C18 1.403(3) . ?
O2 Li2 2.036(4) . ?
O2 Li3 1.917(4) . ?
O2 Li4 1.925(4) . ?
O3 C35 1.402(3) . ?
O3 Li1 1.947(4) . ?
O3 Li2 1.876(4) . ?
O3 Li3 2.010(4) . ?
O4 C52 1.410(3) . ?
O4 Li1 1.917(4) . ?
O4 Li2 1.908(4) . ?
O4 Li4 1.910(4) . ?
C1 C2 1.534(3) . ?
C1 C8 1.539(3) . ?
C1 C14 1.547(3) . ?
C2 C3 1.403(3) . ?
C2 C7 1.392(3) . ?
C3 H3 0.9300 . ?
C3 C4 1.386(4) . ?
C4 H4 0.9300 . ?
C4 C5 1.381(4) . ?
C5 H5 0.9300 . ?
C5 C6 1.378(4) . ?
C6 H6 0.9300 . ?
C6 C7 1.384(4) . ?
C7 H7 0.9300 . ?
C8 C9 1.394(3) . ?
C8 C13 1.393(3) . ?
C9 H9 0.9300 . ?
C9 C10 1.383(4) . ?
C9 Li4 2.725(4) . ?
C10 H10 0.9300 . ?
C10 C11 1.385(4) . ?
C11 H11 0.9300 . ?
C11 C12 1.372(4) . ?
C12 H12 0.9300 . ?
C12 C13 1.396(4) . ?
C13 H13 0.9300 . ?
C14 H14A 0.9700 . ?
C14 H14B 0.9700 . ?
C15 H15A 0.9600 . ?
C15 H15B 0.9600 . ?
C15 H15C 0.9600 . ?
C16 H16A 0.9600 . ?
C16 H16B 0.9600 . ?
C16 H16C 0.9600 . ?
C17 H17A 0.9600 . ?
C17 H17B 0.9600 . ?
C17 H17C 0.9600 . ?
C18 C19 1.534(3) . ?
C18 C25 1.554(3) . ?
C18 C31 1.556(3) . ?
C19 C20 1.401(3) . ?
C19 C24 1.387(4) . ?
C20 H20 0.9300 . ?
C20 C21 1.376(4) . ?
C21 H21 0.9300 . ?
C21 C22 1.399(4) . ?
C22 H22 0.9300 . ?
C22 C23 1.373(4) . ?
C23 H23 0.9300 . ?
C23 C24 1.400(4) . ?
C24 H24 0.9300 . ?
C25 C26 1.394(4) . ?
C25 C30 1.389(4) . ?
C25 Li2 2.587(4) . ?
C26 H26 0.9300 . ?
C26 C27 1.389(4) . ?
C26 Li2 2.676(4) . ?
C27 H27 0.9300 . ?
C27 C28 1.380(4) . ?
C28 H28 0.9300 . ?
C28 C29 1.379(4) . ?
C29 H29 0.9300 . ?
C29 C30 1.388(4) . ?
C30 H30 0.9300 . ?
C31 H31A 0.9700 . ?
C31 H31B 0.9700 . ?
C32 H32A 0.9600 . ?
C32 H32B 0.9600 . ?
C32 H32C 0.9600 . ?
C33 H33A 0.9600 . ?
C33 H33B 0.9600 . ?
C33 H33C 0.9600 . ?
C34 H34A 0.9600 . ?
C34 H34B 0.9600 . ?
C34 H34C 0.9600 . ?
C35 C36 1.538(4) . ?
C35 C42 1.555(4) . ?
C35 C48 1.553(3) . ?
C36 C37 1.399(4) . ?
C36 C41 1.389(4) . ?
C37 H37 0.9300 . ?
C37 C38 1.373(4) . ?
C38 H38 0.9300 . ?
C38 C39 1.385(5) . ?
C39 H39 0.9300 . ?
C39 C40 1.382(4) . ?
C40 H40 0.9300 . ?
C40 C41 1.391(4) . ?
C41 H41 0.9300 . ?
C42 C43 1.396(5) . ?
C42 C47 1.390(5) . ?
C42 Li3 2.682(5) . ?
C43 H43 0.9300 . ?
C43 C44 1.396(5) . ?
C44 H44 0.9300 . ?
C44 C45 1.361(9) . ?
C45 H45 0.9300 . ?
C45 C46 1.377(10) . ?
C46 H46 0.9300 . ?
C46 C47 1.419(6) . ?
C47 H47 0.9300 . ?
C48 H48A 0.9700 . ?
C48 H48B 0.9700 . ?
C49 H49A 0.9600 . ?
C49 H49B 0.9600 . ?
C49 H49C 0.9600 . ?
C50 H50A 0.9600 . ?
C50 H50B 0.9600 . ?
C50 H50C 0.9600 . ?
C51 H51A 0.9600 . ?
C51 H51B 0.9600 . ?
C51 H51C 0.9600 . ?
C52 C53 1.540(3) . ?
C52 C59 1.542(3) . ?
C52 C65 1.550(3) . ?
C53 C54 1.387(3) . ?
C53 C58 1.392(3) . ?
C54 H54 0.9300 . ?
C54 C55 1.388(4) . ?
C55 H55 0.9300 . ?
C55 C56 1.367(4) . ?
C56 H56 0.9300 . ?
C56 C57 1.390(4) . ?
C57 H57 0.9300 . ?
C57 C58 1.380(4) . ?
C58 H58 0.9300 . ?
C59 C60 1.391(3) . ?
C59 C64 1.397(3) . ?
C60 H60 0.9300 . ?
C60 C61 1.392(4) . ?
C61 H61 0.9300 . ?
C61 C62 1.380(4) . ?
C62 H62 0.9300 . ?
C62 C63 1.384(4) . ?
C63 H63 0.9300 . ?
C63 C64 1.381(3) . ?
C64 H64 0.9300 . ?
C65 H65A 0.9700 . ?
C65 H65B 0.9700 . ?
C66 H66A 0.9600 . ?
C66 H66B 0.9600 . ?
C66 H66C 0.9600 . ?
C67 H67A 0.9600 . ?
C67 H67B 0.9600 . ?
C67 H67C 0.9600 . ?
C68 H68A 0.9600 . ?
C68 H68B 0.9600 . ?
C68 H68C 0.9600 . ?
Li1 Li2 2.528(5) . ?
Li1 Li3 2.555(5) . ?
Li1 Li4 2.497(5) . ?
Li2 Li3 2.536(5) . ?
Li2 Li4 2.546(5) . ?
Li3 Li4 2.529(5) . ?

loop_
_geom_torsion_atom_site_label_1
_geom_torsion_atom_site_label_2
_geom_torsion_atom_site_label_3
_geom_torsion_atom_site_label_4
_geom_torsion
_geom_torsion_site_symmetry_1
_geom_torsion_site_symmetry_2
_geom_torsion_site_symmetry_3
_geom_torsion_site_symmetry_4
_geom_torsion_publ_flag
O1 C1 C2 C3 -142.8(2) . . . . ?
O1 C1 C2 C7 41.4(3) . . . . ?
O1 C1 C8 C9 65.3(2) . . . . ?
O1 C1 C8 C13 -107.1(2) . . . . ?
O1 C1 C14 Si1 -166.25(16) . . . . ?
O2 C18 C19 C20 -173.4(2) . . . . ?
O2 C18 C19 C24 9.3(3) . . . . ?
O2 C18 C25 C26 -77.6(2) . . . . ?
O2 C18 C25 C30 95.7(2) . . . . ?
O2 C18 C25 Li2 -5.66(17) . . . . ?
O2 C18 C31 Si2 -70.8(2) . . . . ?
O3 C35 C36 C37 -168.5(2) . . . . ?
O3 C35 C36 C41 15.3(3) . . . . ?
O3 C35 C42 C43 92.1(3) . . . . ?
O3 C35 C42 C47 -82.5(3) . . . . ?
O3 C35 C42 Li3 -3.40(19) . . . . ?
O3 C35 C48 Si3 -80.2(2) . . . . ?
O4 C52 C53 C54 -115.4(2) . . . . ?
O4 C52 C53 C58 59.5(3) . . . . ?
O4 C52 C59 C60 -142.4(2) . . . . ?
O4 C52 C59 C64 40.9(3) . . . . ?
O4 C52 C65 Si4 -163.15(16) . . . . ?
C1 O1 Li3 O2 -118.0(2) . . . . ?
C1 O1 Li3 O3 142.2(2) . . . . ?
C1 O1 Li3 C42 84.3(3) . . . . ?
C1 O1 Li3 Li1 150.2(3) . . . . ?
C1 O1 Li3 Li2 -170.5(2) . . . . ?
C1 O1 Li3 Li4 -128.0(3) . . . . ?
C1 C2 C3 C4 -175.0(2) . . . . ?
C1 C2 C7 C6 175.6(2) . . . . ?
C1 C8 C9 C10 -173.8(2) . . . . ?
C1 C8 C9 Li4 -62.1(2) . . . . ?
C1 C8 C13 C12 172.5(2) . . . . ?
C2 C1 C8 C9 -54.2(3) . . . . ?
C2 C1 C8 C13 133.4(2) . . . . ?
C2 C1 C14 Si1 -47.8(2) . . . . ?
C2 C3 C4 C5 -0.2(4) . . . . ?
C3 C2 C7 C6 -0.4(3) . . . . ?
C3 C4 C5 C6 -0.9(4) . . . . ?
C4 C5 C6 C7 1.2(4) . . . . ?
C5 C6 C7 C2 -0.6(4) . . . . ?
C7 C2 C3 C4 0.8(3) . . . . ?
C8 C1 C2 C3 -25.5(3) . . . . ?
C8 C1 C2 C7 158.7(2) . . . . ?
C8 C1 C14 Si1 75.9(2) . . . . ?
C8 C9 C10 C11 0.8(4) . . . . ?
C9 C8 C13 C12 0.0(3) . . . . ?
C9 C10 C11 C12 0.4(4) . . . . ?
C10 C11 C12 C13 -1.4(4) . . . . ?
C11 C12 C13 C8 1.2(4) . . . . ?
C13 C8 C9 C10 -1.0(3) . . . . ?
C13 C8 C9 Li4 110.8(2) . . . . ?
C14 C1 C2 C3 98.8(2) . . . . ?
C14 C1 C2 C7 -77.0(2) . . . . ?
C14 C1 C8 C9 -174.7(2) . . . . ?
C14 C1 C8 C13 12.9(3) . . . . ?
C15 Si1 C14 C1 74.8(2) . . . . ?
C16 Si1 C14 C1 -169.5(2) . . . . ?
C17 Si1 C14 C1 -49.5(2) . . . . ?
C18 C19 C20 C21 -177.0(2) . . . . ?
C18 C19 C24 C23 177.8(2) . . . . ?
C18 C25 C26 C27 174.3(2) . . . . ?
C18 C25 C26 Li2 74.4(2) . . . . ?
C18 C25 C30 C29 -174.2(2) . . . . ?
C19 C18 C25 C26 159.4(2) . . . . ?
C19 C18 C25 C30 -27.4(3) . . . . ?
C19 C18 C25 Li2 -128.67(18) . . . . ?
C19 C18 C31 Si2 53.6(2) . . . . ?
C19 C20 C21 C22 -1.3(4) . . . . ?
C20 C19 C24 C23 0.4(4) . . . . ?
C20 C21 C22 C23 1.4(4) . . . . ?
C21 C22 C23 C24 -0.6(4) . . . . ?
C22 C23 C24 C19 -0.3(4) . . . . ?
C24 C19 C20 C21 0.4(4) . . . . ?
C25 C18 C19 C20 -55.0(3) . . . . ?
C25 C18 C19 C24 127.6(2) . . . . ?
C25 C18 C31 Si2 171.87(17) . . . . ?
C25 C26 C27 C28 -0.2(4) . . . . ?
C26 C25 C30 C29 -0.8(3) . . . . ?
C26 C27 C28 C29 -0.2(4) . . . . ?
C27 C28 C29 C30 0.1(4) . . . . ?
C28 C29 C30 C25 0.4(4) . . . . ?
C30 C25 C26 C27 0.7(4) . . . . ?
C30 C25 C26 Li2 -99.2(2) . . . . ?
C31 C18 C19 C20 64.1(3) . . . . ?
C31 C18 C19 C24 -113.3(2) . . . . ?
C31 C18 C25 C26 42.5(3) . . . . ?
C31 C18 C25 C30 -144.2(2) . . . . ?
C31 C18 C25 Li2 114.45(18) . . . . ?
C32 Si2 C31 C18 53.5(2) . . . . ?
C33 Si2 C31 C18 172.2(2) . . . . ?
C34 Si2 C31 C18 -70.8(2) . . . . ?
C35 O3 Li2 O2 -114.0(3) . . . . ?
C35 O3 Li2 O4 148.9(3) . . . . ?
C35 O3 Li2 C25 -57.6(5) . . . . ?
C35 O3 Li2 C26 -30.0(4) . . . . ?
C35 O3 Li2 Li1 158.4(3) . . . . ?
C35 O3 Li2 Li3 -120.3(3) . . . . ?
C35 O3 Li2 Li4 -162.5(3) . . . . ?
C35 C36 C37 C38 -177.8(2) . . . . ?
C35 C36 C41 C40 178.4(2) . . . . ?
C35 C42 C43 C44 -175.9(3) . . . . ?
C35 C42 C47 C46 175.3(3) . . . . ?
C36 C35 C42 C43 -29.1(3) . . . . ?
C36 C35 C42 C47 156.3(2) . . . . ?
C36 C35 C42 Li3 -124.59(18) . . . . ?
C36 C35 C48 Si3 42.4(3) . . . . ?
C36 C37 C38 C39 0.1(4) . . . . ?
C37 C36 C41 C40 2.0(4) . . . . ?
C37 C38 C39 C40 0.6(4) . . . . ?
C38 C39 C40 C41 0.0(4) . . . . ?
C39 C40 C41 C36 -1.4(4) . . . . ?
C41 C36 C37 C38 -1.4(4) . . . . ?
C42 C35 C36 C37 -50.6(3) . . . . ?
C42 C35 C36 C41 133.2(2) . . . . ?
C42 C35 C48 Si3 161.86(19) . . . . ?
C42 C43 C44 C45 1.3(6) . . . . ?
C43 C42 C47 C46 0.5(5) . . . . ?
C43 C44 C45 C46 -0.8(6) . . . . ?
C44 C45 C46 C47 0.2(7) . . . . ?
C45 C46 C47 C42 0.0(6) . . . . ?
C47 C42 C43 C44 -1.2(5) . . . . ?
C48 C35 C36 C37 69.2(3) . . . . ?
C48 C35 C36 C41 -107.0(2) . . . . ?
C48 C35 C42 C43 -147.0(3) . . . . ?
C48 C35 C42 C47 38.4(3) . . . . ?
C48 C35 C42 Li3 117.44(19) . . . . ?
C49 Si3 C48 C35 172.6(2) . . . . ?
C50 Si3 C48 C35 -72.6(2) . . . . ?
C51 Si3 C48 C35 52.8(3) . . . . ?
C52 C53 C54 C55 175.8(2) . . . . ?
C52 C53 C58 C57 -175.8(2) . . . . ?
C52 C59 C60 C61 -176.0(2) . . . . ?
C52 C59 C64 C63 176.7(2) . . . . ?
C53 C52 C59 C60 -24.2(3) . . . . ?
C53 C52 C59 C64 159.1(2) . . . . ?
C53 C52 C65 Si4 78.1(2) . . . . ?
C53 C54 C55 C56 -0.7(4) . . . . ?
C54 C53 C58 C57 -0.6(4) . . . . ?
C54 C55 C56 C57 0.4(4) . . . . ?
C55 C56 C57 C58 -0.1(4) . . . . ?
C56 C57 C58 C53 0.3(4) . . . . ?
C58 C53 C54 C55 0.8(4) . . . . ?
C59 C52 C53 C54 125.0(2) . . . . ?
C59 C52 C53 C58 -60.1(3) . . . . ?
C59 C52 C65 Si4 -44.7(2) . . . . ?
C59 C60 C61 C62 -0.9(4) . . . . ?
C60 C59 C64 C63 -0.2(3) . . . . ?
C60 C61 C62 C63 0.6(4) . . . . ?
C61 C62 C63 C64 -0.1(4) . . . . ?
C62 C63 C64 C59 -0.1(4) . . . . ?
C64 C59 C60 C61 0.7(3) . . . . ?
C65 C52 C53 C54 4.6(3) . . . . ?
C65 C52 C53 C58 179.5(2) . . . . ?
C65 C52 C59 C60 99.3(2) . . . . ?
C65 C52 C59 C64 -77.4(2) . . . . ?
C66 Si4 C65 C52 -164.8(2) . . . . ?
C67 Si4 C65 C52 -45.6(2) . . . . ?
C68 Si4 C65 C52 78.2(2) . . . . ?
Li1 O1 C1 C2 2.1(3) . . . . ?
Li1 O1 C1 C8 -119.1(2) . . . . ?
Li1 O1 C1 C14 118.5(2) . . . . ?
Li1 O1 Li3 O2 91.77(19) . . . . ?
Li1 O1 Li3 O3 -8.01(18) . . . . ?
Li1 O1 Li3 C42 -65.9(2) . . . . ?
Li1 O1 Li3 Li2 39.26(18) . . . . ?
Li1 O1 Li3 Li4 81.76(17) . . . . ?
Li1 O3 C35 C36 27.8(3) . . . . ?
Li1 O3 C35 C42 -92.0(3) . . . . ?
Li1 O3 C35 C48 147.8(2) . . . . ?
Li1 O3 Li2 O2 87.60(17) . . . . ?
Li1 O3 Li2 O4 -9.51(17) . . . . ?
Li1 O3 Li2 C25 144.0(3) . . . . ?
Li1 O3 Li2 C26 171.6(2) . . . . ?
Li1 O3 Li2 Li3 81.34(17) . . . . ?
Li1 O3 Li2 Li4 39.07(17) . . . . ?
Li1 O4 C52 C53 0.4(3) . . . . ?
Li1 O4 C52 C59 121.2(2) . . . . ?
Li1 O4 C52 C65 -121.8(2) . . . . ?
Li2 O2 C18 C19 127.56(19) . . . . ?
Li2 O2 C18 C25 7.6(2) . . . . ?
Li2 O2 C18 C31 -112.2(2) . . . . ?
Li2 O3 C35 C36 -124.3(3) . . . . ?
Li2 O3 C35 C42 115.8(3) . . . . ?
Li2 O3 C35 C48 -4.3(4) . . . . ?
Li2 O4 C52 C53 116.9(2) . . . . ?
Li2 O4 C52 C59 -122.3(2) . . . . ?
Li2 O4 C52 C65 -5.2(3) . . . . ?
Li2 C25 C26 C27 99.9(3) . . . . ?
Li2 C25 C30 C29 -84.3(3) . . . . ?
Li2 C26 C27 C28 78.2(3) . . . . ?
Li3 O1 C1 C2 -136.2(2) . . . . ?
Li3 O1 C1 C8 102.6(3) . . . . ?
Li3 O1 C1 C14 -19.7(3) . . . . ?
Li3 O2 C18 C19 -134.3(3) . . . . ?
Li3 O2 C18 C25 105.8(3) . . . . ?
Li3 O2 C18 C31 -14.0(3) . . . . ?
Li3 O3 C35 C36 124.8(2) . . . . ?
Li3 O3 C35 C42 4.9(3) . . . . ?
Li3 O3 C35 C48 -115.3(2) . . . . ?
Li3 O3 Li2 O2 6.25(16) . . . . ?
Li3 O3 Li2 O4 -90.86(18) . . . . ?
Li3 O3 Li2 C25 62.7(3) . . . . ?
Li3 O3 Li2 C26 90.24(19) . . . . ?
Li3 O3 Li2 Li1 -81.34(17) . . . . ?
Li3 O3 Li2 Li4 -42.27(17) . . . . ?
Li3 C42 C43 C44 -90.9(3) . . . . ?
Li3 C42 C47 C46 98.8(3) . . . . ?
Li4 O1 C1 C2 109.8(2) . . . . ?
Li4 O1 C1 C8 -11.4(3) . . . . ?
Li4 O1 C1 C14 -133.8(2) . . . . ?
Li4 O1 Li3 O2 10.01(17) . . . . ?
Li4 O1 Li3 O3 -89.77(18) . . . . ?
Li4 O1 Li3 C42 -147.7(2) . . . . ?
Li4 O1 Li3 Li1 -81.76(17) . . . . ?
Li4 O1 Li3 Li2 -42.50(17) . . . . ?
Li4 O2 C18 C19 30.4(3) . . . . ?
Li4 O2 C18 C25 -89.5(3) . . . . ?
Li4 O2 C18 C31 150.7(2) . . . . ?
Li4 O4 C52 C53 -118.8(2) . . . . ?
Li4 O4 C52 C59 1.9(3) . . . . ?
Li4 O4 C52 C65 119.0(2) . . . . ?
Li4 C9 C10 C11 -93.2(3) . . . . ?

loop_
_exptl_oxdiff_crystal_face_indexfrac_h
_exptl_oxdiff_crystal_face_indexfrac_k
_exptl_oxdiff_crystal_face_indexfrac_l
_exptl_oxdiff_crystal_face_x
_exptl_oxdiff_crystal_face_y
_exptl_oxdiff_crystal_face_z
0.0000 0.0000 1.0000 -0.0406 0.0531 -0.0016
-0.0000 -0.0000 -1.0000 0.0406 -0.0531 0.0016
-2.0000 -1.0000 0.0000 -0.1784 -0.1630 -0.0729
1.0000 -0.0000 -0.0000 0.0736 0.0705 0.0658
-0.0000 -1.0000 -0.0000 -0.0313 -0.0221 0.0586
0.0000 1.0000 -1.0000 0.0718 -0.0310 -0.0570
0.0000 1.0000 0.0000 0.0313 0.0221 -0.0586
